data_2102118
loop_
_publ_author_name
'Krogh Andersen, Anne Marie'
'Norby, Poul'

_publ_section_title
;
 <i>Ab initio</i> structure determination and Rietveld refinement of a
 high-temperature phase of zirconium hydrogen phosphate and a new
 polymorph of zirconium pyrophosphate from <i>in situ</i>
 temperature-resolved powder diffraction data
;
_journal_issue 4
_journal_name_full 'Acta Crystallographica Section B'
_journal_page_first 618
_journal_page_last 625
_journal_paper_doi 10.1107/S0108768100003645
_journal_volume 56
_journal_year 2000
_chemical_formula_structural ZrP~2~O~7~
_chemical_formula_sum 'O7 P2 Zr'
_chemical_formula_weight 265.16
_chemical_name_common 'Zirconium Pyrophosphate'
_chemical_name_systematic 'Zirconium Pyrophosphate'
_space_group_IT_number 58
_space_group_name_Hall '-P 2 2n'
_space_group_name_H-M_alt 'P n n m'
_symmetry_cell_setting orthorhombic
_symmetry_space_group_name_Hall '-P 2 2n'
_symmetry_space_group_name_H-M 'P n n m'
_cell_angle_alpha 90.0
_cell_angle_beta 90.0
_cell_angle_gamma 90.0
_cell_formula_units_Z 2
_cell_length_a 8.3127(4)
_cell_length_b 6.6389(4)
_cell_length_c 5.3407(3)
_cell_measurement_temperature 778
_cell_volume 294.74(3)
_computing_structure_refinement GSAS
_diffrn_measurement_device_type 'NSLS beamline X7B, BNL'
_diffrn_radiation_source 'X-ray synchrotron'
_diffrn_radiation_type synchrotron
_diffrn_radiation_wavelength .9336
_diffrn_reflns_number 202
_exptl_absorpt_coefficient_mu 1.20
_exptl_absorpt_correction_type none
_exptl_crystal_colour white
_exptl_crystal_density_diffrn 3.01
_refine_ls_goodness_of_fit_all 2.02
_refine_ls_number_parameters 40
_refine_ls_number_reflns 202
_refine_ls_number_restraints 0
_refine_ls_shift/esd_mean .01
_refine_ls_shift/su_max .01
_refine_ls_structure_factor_coef Fsqd
_refine_ls_weighting_scheme sigma
_reflns_number_gt 202
_reflns_number_total 202
_cod_data_source_file os0045.cif
_cod_database_code 2102118

loop_
_symmetry_equiv_pos_as_xyz
+x,+y,+z
-x+1/2,+y+1/2,+z+1/2
+x+1/2,-y+1/2,+z+1/2
-x,-y,+z
-x,-y,-z
+x+1/2,-y+1/2,-z+1/2
-x+1/2,+y+1/2,-z+1/2
+x,+y,-z

loop_
_atom_site_label
_atom_site_fract_x
_atom_site_fract_y
_atom_site_fract_z
_atom_site_U_iso_or_equiv
_atom_site_thermal_displace_type
_atom_site_occupancy
Zr .0 .5 .0 .0370(7) Uiso 1.0
P .3908(6) .3129(7) .0 .047(2) Uiso 1.0
O1 .4335(7) .2019(9) .7710(11) .058(3) Uiso 1.0
O2 .2222(14) .3908(12) .0 .084(4) Uiso 1.0
O3 .0 .0 .5 .107(5) Uiso 1.0

loop_
_atom_type_symbol
_atom_type_description
_atom_type_scat_dispersion_real
_atom_type_scat_dispersion_imag
_atom_type_scat_source
O O .0106 .0060 'International Tables Vol C Tables 4.2.6.8 and 6.1.1.4'
P P .1023 .0942 'International Tables Vol C Tables 4.2.6.8 and 6.1.1.4'
Zr Zr -2.9673 .5597 'International Tables Vol C Tables 4.2.6.8 and 6.1.1.4'
